data_4027280
loop_
_publ_author_name
'J\'er\^ome Bayardon'
'Hugo Laureano'
'Vincent Diemer'
'Mathieu Dutartre'
'Utpal Das'
'Yoann Rousselin'
'Jean-Christophe Henry'
'Fran\,coise Colobert'
'Fr\'ed\'eric R. Leroux'
'Sylvain Jug\'e'

_publ_contact_author_address
;
ICMUB
UMR 5260
CNRS - Univ. de Bourgogne
9 avenue AlainSavary
21078 Dijon Cedex
France
;
_publ_contact_author_email Sylvain.Juge@u-bourgogne.fr
_publ_contact_author_fax '+33 (0)3 80 39 60 98'
_publ_contact_author_name 'Sylvain Juge'
_publ_contact_author_phone '+33 (0)3 80 39 61 13 '
_publ_section_title
;
 Stereoselective Synthesis of o-Bromo (or Iodo)aryl P-Chirogenic
 Phosphines Based on Aryne Chemistry
;
_journal_name_full 'Journal of Organic Chemistry'
_journal_page_first 5759
_journal_page_last 5769
_journal_paper_doi 10.1021/jo300910w
_journal_volume 77
_journal_year 2012
_chemical_formula_moiety 'C18 H29 B Br P'
_chemical_formula_sum 'C18 H29 B Br P'
_chemical_formula_weight 367.10
_space_group_IT_number 14
_symmetry_cell_setting monoclinic
_symmetry_space_group_name_Hall '-P 2ybc'
_symmetry_space_group_name_H-M 'P 1 21/c 1'
_atom_sites_solution_hydrogens geom
_atom_sites_solution_primary direct
_atom_sites_solution_secondary difmap
_audit_creation_method SHELXL-97
_cell_angle_alpha 90.00
_cell_angle_beta 119.712(2)
_cell_angle_gamma 90.00
_cell_formula_units_Z 8
_cell_length_a 12.4399(2)
_cell_length_b 14.7988(4)
_cell_length_c 22.9356(5)
_cell_measurement_reflns_used 13782
_cell_measurement_temperature 115(2)
_cell_measurement_theta_max 27.485
_cell_measurement_theta_min 0.998
_cell_volume 3667.22(16)
_computing_cell_refinement 'HKL Scalepack (Otwinowski & Minor 1997)'
_computing_data_collection 'Collect (Bruker AXS BV, 1997-2000)'
_computing_data_reduction 'HKL Denzo and Scalepack (Otwinowski & Minor 1997)'
_computing_molecular_graphics 'ORTEP3 (Farrugia,1997)'
_computing_publication_material 'WinGX publication routines (Farrugia, 1999)'
_computing_structure_refinement 'SHELXL-97 (Sheldrick, 1997)'
_computing_structure_solution 'SIR92 (Altomare et al., 1993)'
_diffrn_ambient_temperature 115(2)
_diffrn_measured_fraction_theta_full 0.992
_diffrn_measured_fraction_theta_max 0.992
_diffrn_measurement_device_type 'Nonius Kappa CCD'
_diffrn_measurement_method 'CCD rotation images, thick slices'
_diffrn_radiation_monochromator graphite
_diffrn_radiation_source 'fine-focus sealed tube'
_diffrn_radiation_type MoK\a
_diffrn_radiation_wavelength 0.71073
_diffrn_reflns_av_R_equivalents 0.0589
_diffrn_reflns_av_sigmaI/netI 0.0855
_diffrn_reflns_limit_h_max 16
_diffrn_reflns_limit_h_min -16
_diffrn_reflns_limit_k_max 19
_diffrn_reflns_limit_k_min -12
_diffrn_reflns_limit_l_max 29
_diffrn_reflns_limit_l_min -29
_diffrn_reflns_number 23934
_diffrn_reflns_theta_full 27.48
_diffrn_reflns_theta_max 27.48
_diffrn_reflns_theta_min 2.75
_exptl_absorpt_coefficient_mu 2.321
_exptl_absorpt_correction_T_max 0.5067
_exptl_absorpt_correction_T_min 0.4685
_exptl_absorpt_correction_type multi-scan
_exptl_absorpt_process_details 'Blessing, R. (1995) Acta Crystallogr., A51, 33-38'
_exptl_crystal_colour colourless
_exptl_crystal_density_diffrn 1.330
_exptl_crystal_description Prism
_exptl_crystal_F_000 1536
_exptl_crystal_size_max 0.37
_exptl_crystal_size_mid 0.30
_exptl_crystal_size_min 0.25
_refine_diff_density_max 0.406
_refine_diff_density_min -0.557
_refine_diff_density_rms 0.090
_refine_ls_extinction_method none
_refine_ls_goodness_of_fit_ref 0.975
_refine_ls_hydrogen_treatment noref
_refine_ls_matrix_type full
_refine_ls_number_constraints 0
_refine_ls_number_parameters 379
_refine_ls_number_reflns 8349
_refine_ls_number_restraints 0
_refine_ls_restrained_S_all 0.975
_refine_ls_R_factor_all 0.0908
_refine_ls_R_factor_gt 0.0448
_refine_ls_shift/su_max 0.005
_refine_ls_shift/su_mean 0.001
_refine_ls_structure_factor_coef Fsqd
_refine_ls_weighting_details 'calc w=1/[\s^2^(Fo^2^)+(0.0442P)^2^+0.0000P] where P=(Fo^2^+2Fc^2^)/3'
_refine_ls_weighting_scheme calc
_refine_ls_wR_factor_gt 0.0854
_refine_ls_wR_factor_ref 0.0984
_reflns_number_gt 5447
_reflns_number_total 8349
_reflns_threshold_expression >2sigma(I)
_cod_data_source_file jo300910w_si_003.cif
_cod_data_source_block 08jb219
_cod_original_cell_volume 3667.22(14)
_cod_original_sg_symbol_H-M 'P 21/c'
_cod_database_code 4027280

loop_
_symmetry_equiv_pos_as_xyz
'x, y, z'
'-x, y+1/2, -z+1/2'
'-x, -y, -z'
'x, -y-1/2, z-1/2'

loop_
_atom_site_label
_atom_site_type_symbol
_atom_site_fract_x
_atom_site_fract_y
_atom_site_fract_z
_atom_site_U_iso_or_equiv
_atom_site_adp_type
_atom_site_occupancy
_atom_site_symmetry_multiplicity
_atom_site_calc_flag
_atom_site_refinement_flags
C1A C 0.5287(2) 0.7112(2) 0.54619(13) 0.0192(7) Uani 1 1 d .
C1B C 0.1467(2) 0.5769(2) 0.66994(12) 0.0183(7) Uani 1 1 d .
C2A C 0.5686(2) 0.6523(2) 0.51317(13) 0.0219(7) Uani 1 1 d .
C2B C 0.1864(2) 0.5176(2) 0.63702(14) 0.0241(7) Uani 1 1 d .
C3A C 0.4870(3) 0.6059(2) 0.45554(14) 0.0276(8) Uani 1 1 d .
H3A H 0.5174 0.5650 0.4352 0.033 Uiso 1 1 calc R
C3B C 0.1346(3) 0.4339(2) 0.61516(14) 0.0283(8) Uani 1 1 d .
H3B H 0.1633 0.3954 0.5926 0.034 Uiso 1 1 calc R
C4A C 0.3613(3) 0.6192(2) 0.42786(15) 0.0353(9) Uani 1 1 d .
H4A H 0.3048 0.5880 0.3881 0.042 Uiso 1 1 calc R
C4B C 0.0395(3) 0.4058(2) 0.62635(15) 0.0314(8) Uani 1 1 d .
H4B H 0.0022 0.3483 0.6109 0.038 Uiso 1 1 calc R
C5A C 0.3181(3) 0.6780(3) 0.45809(16) 0.0405(10) Uani 1 1 d .
H5A H 0.2316 0.6879 0.4387 0.049 Uiso 1 1 calc R
C5B C -0.0002(3) 0.4613(2) 0.65973(14) 0.0262(7) Uani 1 1 d .
H5B H -0.0635 0.4416 0.6685 0.031 Uiso 1 1 calc R
C6A C 0.3998(3) 0.7227(2) 0.51647(14) 0.0296(8) Uani 1 1 d .
H6A H 0.3681 0.7621 0.5370 0.036 Uiso 1 1 calc R
C6B C 0.0515(2) 0.5458(2) 0.68067(13) 0.0214(7) Uani 1 1 d .
H6B H 0.0219 0.5839 0.7030 0.026 Uiso 1 1 calc R
C7A C 0.7306(2) 0.6940(2) 0.68635(12) 0.0190(7) Uani 1 1 d .
H7A H 0.8001 0.6825 0.6772 0.023 Uiso 1 1 calc R
C7B C 0.3681(2) 0.6872(2) 0.75486(13) 0.0190(7) Uani 1 1 d .
H7B H 0.4096 0.6774 0.7275 0.023 Uiso 1 1 calc R
C8A C 0.7863(3) 0.7321(2) 0.75837(13) 0.0256(7) Uani 1 1 d .
H1 H 0.8284 0.7901 0.7615 0.031 Uiso 1 1 calc R
H2 H 0.7191 0.7437 0.7687 0.031 Uiso 1 1 calc R
C8B C 0.4189(3) 0.7748(2) 0.79498(13) 0.0251(7) Uani 1 1 d .
H3 H 0.4017 0.8258 0.7636 0.030 Uiso 1 1 calc R
H4 H 0.3763 0.7871 0.8209 0.030 Uiso 1 1 calc R
C9A C 0.8780(3) 0.6657(2) 0.80884(13) 0.0259(7) Uani 1 1 d .
H5 H 0.9118 0.6908 0.8546 0.031 Uiso 1 1 calc R
H6 H 0.9478 0.6574 0.8001 0.031 Uiso 1 1 calc R
C9B C 0.5583(3) 0.7682(2) 0.84303(14) 0.0293(8) Uani 1 1 d .
H7 H 0.6016 0.7621 0.8168 0.035 Uiso 1 1 calc R
H8 H 0.5877 0.8244 0.8699 0.035 Uiso 1 1 calc R
C10A C 0.8186(3) 0.5747(2) 0.80517(14) 0.0247(7) Uani 1 1 d .
H10A H 0.7552 0.5817 0.8189 0.030 Uiso 1 1 calc R
H10B H 0.8823 0.5321 0.8367 0.030 Uiso 1 1 calc R
C10B C 0.5895(3) 0.6881(2) 0.88971(15) 0.0370(9) Uani 1 1 d .
H10C H 0.5546 0.6979 0.9198 0.044 Uiso 1 1 calc R
H10D H 0.6805 0.6831 0.9180 0.044 Uiso 1 1 calc R
C11A C 0.7587(3) 0.5364(2) 0.73434(14) 0.0280(8) Uani 1 1 d .
H11A H 0.7148 0.4797 0.7325 0.034 Uiso 1 1 calc R
H11B H 0.8239 0.5217 0.7231 0.034 Uiso 1 1 calc R
C11B C 0.5385(3) 0.6007(2) 0.85110(16) 0.0364(9) Uani 1 1 d .
H11C H 0.5554 0.5507 0.8832 0.044 Uiso 1 1 calc R
H11D H 0.5813 0.5869 0.8255 0.044 Uiso 1 1 calc R
C12A C 0.6668(3) 0.6030(2) 0.68233(14) 0.0258(7) Uani 1 1 d .
H12A H 0.5967 0.6129 0.6905 0.031 Uiso 1 1 calc R
H12B H 0.6335 0.5772 0.6368 0.031 Uiso 1 1 calc R
C12B C 0.3990(2) 0.6068(2) 0.80262(14) 0.0243(7) Uani 1 1 d .
H12C H 0.3552 0.6135 0.8285 0.029 Uiso 1 1 calc R
H12D H 0.3700 0.5503 0.7762 0.029 Uiso 1 1 calc R
C13A C 0.7140(2) 0.8545(2) 0.60311(12) 0.0173(6) Uani 1 1 d .
H13A H 0.7567 0.8189 0.5835 0.021 Uiso 1 1 calc R
C13B C 0.1683(2) 0.7514(2) 0.61913(12) 0.0190(7) Uani 1 1 d .
H13B H 0.2247 0.7258 0.6039 0.023 Uiso 1 1 calc R
C14A C 0.8133(2) 0.9039(2) 0.66496(13) 0.0216(7) Uani 1 1 d .
H14A H 0.7737 0.9372 0.6868 0.026 Uiso 1 1 calc R
H14B H 0.8713 0.8593 0.6975 0.026 Uiso 1 1 calc R
C14B C 0.1917(3) 0.8531(2) 0.62915(13) 0.0216(7) Uani 1 1 d .
H14C H 0.1414 0.8789 0.6476 0.026 Uiso 1 1 calc R
H14D H 0.2800 0.8640 0.6621 0.026 Uiso 1 1 calc R
C15A C 0.8850(3) 0.9701(2) 0.64598(13) 0.0251(7) Uani 1 1 d .
H15A H 0.9447 1.0038 0.6865 0.030 Uiso 1 1 calc R
H15B H 0.9327 0.9359 0.6293 0.030 Uiso 1 1 calc R
C15B C 0.1591(3) 0.9007(2) 0.56336(13) 0.0231(7) Uani 1 1 d .
H15C H 0.1715 0.9666 0.5713 0.028 Uiso 1 1 calc R
H15D H 0.2151 0.8793 0.5472 0.028 Uiso 1 1 calc R
C16A C 0.8002(3) 1.0369(2) 0.59232(14) 0.0261(7) Uani 1 1 d .
H16A H 0.8496 1.0755 0.5791 0.031 Uiso 1 1 calc R
H16B H 0.7599 1.0765 0.6107 0.031 Uiso 1 1 calc R
C16B C 0.0253(3) 0.8824(2) 0.50986(13) 0.0244(7) Uani 1 1 d .
H16C H -0.0312 0.9086 0.5241 0.029 Uiso 1 1 calc R
H16D H 0.0079 0.9116 0.4672 0.029 Uiso 1 1 calc R
C17A C 0.7015(3) 0.9868(2) 0.53091(13) 0.0246(7) Uani 1 1 d .
H17A H 0.6443 1.0311 0.4976 0.029 Uiso 1 1 calc R
H17B H 0.7415 0.9521 0.5099 0.029 Uiso 1 1 calc R
C17B C 0.0021(3) 0.7818(2) 0.49880(13) 0.0313(8) Uani 1 1 d .
H17C H 0.0530 0.7567 0.4804 0.038 Uiso 1 1 calc R
H17D H -0.0860 0.7712 0.4655 0.038 Uiso 1 1 calc R
C18A C 0.6287(2) 0.9228(2) 0.55024(13) 0.0213(7) Uani 1 1 d .
H18A H 0.5667 0.8901 0.5098 0.026 Uiso 1 1 calc R
H18B H 0.5839 0.9581 0.5682 0.026 Uiso 1 1 calc R
C18B C 0.0339(3) 0.7330(2) 0.56412(13) 0.0275(7) Uani 1 1 d .
H18C H 0.0220 0.6672 0.5556 0.033 Uiso 1 1 calc R
H18D H -0.0231 0.7534 0.5799 0.033 Uiso 1 1 calc R
B1A B 0.5227(3) 0.8341(3) 0.65403(17) 0.0253(8) Uani 1 1 d .
H9 H 0.4779 0.7885 0.6647 0.030 Uiso 1 1 d R
H10 H 0.5754 0.8697 0.6943 0.030 Uiso 1 1 d R
H11 H 0.4633 0.8741 0.6187 0.030 Uiso 1 1 d R
B1B B 0.1130(3) 0.7464(3) 0.73824(16) 0.0244(8) Uani 1 1 d .
H12 H 0.1343 0.7143 0.7800 0.029 Uiso 1 1 d R
H13 H 0.1366 0.8101 0.7482 0.029 Uiso 1 1 d R
H14 H 0.0236 0.7420 0.7075 0.029 Uiso 1 1 d R
Br1A Br 0.73988(3) 0.62969(2) 0.544778(14) 0.02810(10) Uani 1 1 d .
Br1B Br 0.31621(3) 0.54885(2) 0.618930(17) 0.03814(11) Uani 1 1 d .
P1A P 0.62403(6) 0.77497(6) 0.62356(3) 0.01794(18) Uani 1 1 d .
P1B P 0.20008(6) 0.69330(5) 0.69712(3) 0.01758(17) Uani 1 1 d .

loop_
_atom_site_aniso_label
_atom_site_aniso_U_11
_atom_site_aniso_U_22
_atom_site_aniso_U_33
_atom_site_aniso_U_23
_atom_site_aniso_U_13
_atom_site_aniso_U_12
C1A 0.0178(14) 0.0178(18) 0.0197(14) 0.0044(13) 0.0076(12) 0.0004(13)
C1B 0.0185(14) 0.0165(18) 0.0164(14) 0.0036(13) 0.0061(12) 0.0009(13)
C2A 0.0176(14) 0.0234(19) 0.0215(15) 0.0024(14) 0.0074(12) -0.0038(14)
C2B 0.0219(15) 0.0214(19) 0.0286(16) 0.0006(14) 0.0123(13) -0.0011(14)
C3A 0.0320(17) 0.026(2) 0.0231(15) -0.0037(14) 0.0123(14) -0.0093(15)
C3B 0.0291(17) 0.020(2) 0.0301(16) -0.0033(15) 0.0101(14) 0.0026(15)
C4A 0.0272(17) 0.041(2) 0.0279(16) -0.0043(16) 0.0062(14) -0.0131(17)
C4B 0.0260(16) 0.020(2) 0.0372(18) -0.0058(16) 0.0076(15) -0.0050(15)
C5A 0.0157(15) 0.058(3) 0.0401(19) -0.0102(19) 0.0076(15) -0.0049(17)
C5B 0.0197(15) 0.022(2) 0.0299(16) 0.0027(15) 0.0068(13) -0.0023(14)
C6A 0.0224(15) 0.037(2) 0.0295(16) -0.0010(16) 0.0133(14) 0.0006(16)
C6B 0.0186(14) 0.0205(19) 0.0223(15) 0.0047(13) 0.0080(12) 0.0018(14)
C7A 0.0196(14) 0.0189(18) 0.0188(14) 0.0008(13) 0.0096(12) 0.0007(13)
C7B 0.0195(14) 0.0206(18) 0.0203(14) 0.0006(13) 0.0125(12) -0.0003(13)
C8A 0.0362(17) 0.0218(19) 0.0203(15) 0.0028(14) 0.0151(14) 0.0034(15)
C8B 0.0281(15) 0.025(2) 0.0209(15) 0.0015(14) 0.0109(13) -0.0054(15)
C9A 0.0359(17) 0.023(2) 0.0154(14) -0.0002(14) 0.0103(13) -0.0017(15)
C9B 0.0252(15) 0.035(2) 0.0245(16) -0.0024(15) 0.0097(14) -0.0084(16)
C10A 0.0251(15) 0.024(2) 0.0283(16) 0.0090(14) 0.0159(13) 0.0060(15)
C10B 0.0277(17) 0.038(2) 0.0295(17) 0.0060(17) 0.0024(14) -0.0016(17)
C11A 0.0278(16) 0.0178(19) 0.0324(17) 0.0042(14) 0.0105(14) -0.0001(15)
C11B 0.0258(17) 0.028(2) 0.0391(18) 0.0095(17) 0.0038(15) 0.0036(16)
C12A 0.0235(15) 0.0204(19) 0.0267(15) 0.0037(14) 0.0072(13) -0.0015(14)
C12B 0.0232(15) 0.0216(19) 0.0253(15) 0.0043(14) 0.0098(13) 0.0019(14)
C13A 0.0168(13) 0.0189(18) 0.0178(13) 0.0000(13) 0.0099(11) 0.0010(13)
C13B 0.0201(14) 0.0188(18) 0.0167(14) 0.0037(13) 0.0081(12) 0.0042(13)
C14A 0.0186(14) 0.0238(19) 0.0188(14) 0.0021(14) 0.0064(12) -0.0002(14)
C14B 0.0217(14) 0.0212(19) 0.0196(14) 0.0033(13) 0.0086(12) -0.0005(14)
C15A 0.0236(15) 0.031(2) 0.0179(14) -0.0049(14) 0.0081(13) -0.0075(15)
C15B 0.0257(15) 0.0230(19) 0.0247(15) 0.0070(14) 0.0156(13) 0.0054(14)
C16A 0.0305(16) 0.024(2) 0.0313(16) -0.0033(15) 0.0213(14) -0.0075(15)
C16B 0.0264(15) 0.028(2) 0.0192(14) 0.0050(14) 0.0115(13) 0.0046(15)
C17A 0.0226(14) 0.028(2) 0.0237(15) 0.0086(14) 0.0122(13) -0.0021(15)
C17B 0.0330(17) 0.030(2) 0.0182(15) 0.0000(15) 0.0027(13) -0.0003(16)
C18A 0.0192(14) 0.0225(19) 0.0197(14) 0.0022(13) 0.0077(12) -0.0017(14)
C18B 0.0289(16) 0.0203(19) 0.0234(15) 0.0007(14) 0.0054(14) -0.0046(15)
B1A 0.0243(17) 0.027(2) 0.0305(19) 0.0054(17) 0.0180(16) 0.0051(17)
B1B 0.0225(17) 0.026(2) 0.0259(18) -0.0010(16) 0.0128(15) 0.0011(17)
Br1A 0.02167(15) 0.0340(2) 0.02762(16) -0.00902(15) 0.01146(13) 0.00201(15)
Br1B 0.0438(2) 0.0284(2) 0.0608(2) -0.01240(18) 0.04005(18) -0.00423(17)
P1A 0.0170(3) 0.0185(5) 0.0195(4) 0.0013(3) 0.0099(3) 0.0003(3)
P1B 0.0186(3) 0.0159(4) 0.0187(4) 0.0009(3) 0.0096(3) 0.0002(3)

loop_
_atom_type_symbol
_atom_type_description
_atom_type_scat_dispersion_real
_atom_type_scat_dispersion_imag
_atom_type_scat_source
C C 0.0033 0.0016 'International Tables Vol C Tables 4.2.6.8 and 6.1.1.4'
H H 0.0000 0.0000 'International Tables Vol C Tables 4.2.6.8 and 6.1.1.4'
B B 0.0013 0.0007 'International Tables Vol C Tables 4.2.6.8 and 6.1.1.4'
Br Br -0.2901 2.4595 'International Tables Vol C Tables 4.2.6.8 and 6.1.1.4'
P P 0.1023 0.0942 'International Tables Vol C Tables 4.2.6.8 and 6.1.1.4'

loop_
_geom_angle_atom_site_label_1
_geom_angle_atom_site_label_2
_geom_angle_atom_site_label_3
_geom_angle
C2A C1A C6A 116.0(3)
C2A C1A P1A 127.8(2)
C6A C1A P1A 116.2(2)
C2B C1B C6B 116.4(3)
C2B C1B P1B 127.2(2)
C6B C1B P1B 116.3(2)
C3A C2A C1A 122.5(3)
C3A C2A Br1A 115.3(2)
C1A C2A Br1A 122.2(2)
C3B C2B C1B 122.4(3)
C3B C2B Br1B 115.7(2)
C1B C2B Br1B 121.9(2)
C4A C3A C2A 119.7(3)
C4A C3A H3A 120.2
C2A C3A H3A 120.2
C2B C3B C4B 119.4(3)
C2B C3B H3B 120.3
C4B C3B H3B 120.3
C5A C4A C3A 119.7(3)
C5A C4A H4A 120.2
C3A C4A H4A 120.2
C5B C4B C3B 119.8(3)
C5B C4B H4B 120.1
C3B C4B H4B 120.1
C4A C5A C6A 120.5(3)
C4A C5A H5A 119.8
C6A C5A H5A 119.8
C4B C5B C6B 120.2(3)
C4B C5B H5B 119.9
C6B C5B H5B 119.9
C5A C6A C1A 121.7(3)
C5A C6A H6A 119.2
C1A C6A H6A 119.2
C5B C6B C1B 121.7(3)
C5B C6B H6B 119.1
C1B C6B H6B 119.1
C12A C7A C8A 109.1(2)
C12A C7A P1A 111.91(18)
C8A C7A P1A 111.5(2)
C12A C7A H7A 108.1
C8A C7A H7A 108.1
P1A C7A H7A 108.1
C12B C7B C8B 110.2(2)
C12B C7B P1B 110.20(19)
C8B C7B P1B 111.9(2)
C12B C7B H7B 108.1
C8B C7B H7B 108.1
P1B C7B H7B 108.1
C9A C8A C7A 110.4(2)
C9A C8A H1 109.6
C7A C8A H1 109.6
C9A C8A H2 109.6
C7A C8A H2 109.6
H1 C8A H2 108.1
C9B C8B C7B 111.2(3)
C9B C8B H3 109.4
C7B C8B H3 109.4
C9B C8B H4 109.4
C7B C8B H4 109.4
H3 C8B H4 108.0
C8A C9A C10A 111.8(2)
C8A C9A H5 109.3
C10A C9A H5 109.3
C8A C9A H6 109.3
C10A C9A H6 109.3
H5 C9A H6 107.9
C10B C9B C8B 111.2(3)
C10B C9B H7 109.4
C8B C9B H7 109.4
C10B C9B H8 109.4
C8B C9B H8 109.4
H7 C9B H8 108.0
C9A C10A C11A 110.9(2)
C9A C10A H10A 109.5
C11A C10A H10A 109.5
C9A C10A H10B 109.5
C11A C10A H10B 109.5
H10A C10A H10B 108.0
C9B C10B C11B 111.6(3)
C9B C10B H10C 109.3
C11B C10B H10C 109.3
C9B C10B H10D 109.3
C11B C10B H10D 109.3
H10C C10B H10D 108.0
C10A C11A C12A 111.9(3)
C10A C11A H11A 109.2
C12A C11A H11A 109.2
C10A C11A H11B 109.2
C12A C11A H11B 109.2
H11A C11A H11B 107.9
C10B C11B C12B 111.7(3)
C10B C11B H11C 109.3
C12B C11B H11C 109.3
C10B C11B H11D 109.3
C12B C11B H11D 109.3
H11C C11B H11D 107.9
C11A C12A C7A 110.6(2)
C11A C12A H12A 109.5
C7A C12A H12A 109.5
C11A C12A H12B 109.5
C7A C12A H12B 109.5
H12A C12A H12B 108.1
C11B C12B C7B 110.9(2)
C11B C12B H12C 109.5
C7B C12B H12C 109.5
C11B C12B H12D 109.4
C7B C12B H12D 109.4
H12C C12B H12D 108.0
C18A C13A C14A 110.1(2)
C18A C13A P1A 110.76(18)
C14A C13A P1A 112.55(18)
C18A C13A H13A 107.8
C14A C13A H13A 107.8
P1A C13A H13A 107.8
C14B C13B C18B 110.2(2)
C14B C13B P1B 112.35(19)
C18B C13B P1B 109.64(19)
C14B C13B H13B 108.2
C18B C13B H13B 108.2
P1B C13B H13B 108.2
C15A C14A C13A 111.1(2)
C15A C14A H14A 109.4
C13A C14A H14A 109.4
C15A C14A H14B 109.4
C13A C14A H14B 109.4
H14A C14A H14B 108.0
C15B C14B C13B 111.6(2)
C15B C14B H14C 109.3
C13B C14B H14C 109.3
C15B C14B H14D 109.3
C13B C14B H14D 109.3
H14C C14B H14D 108.0
C16A C15A C14A 112.3(2)
C16A C15A H15A 109.2
C14A C15A H15A 109.2
C16A C15A H15B 109.2
C14A C15A H15B 109.2
H15A C15A H15B 107.9
C16B C15B C14B 111.3(2)
C16B C15B H15C 109.4
C14B C15B H15C 109.4
C16B C15B H15D 109.4
C14B C15B H15D 109.4
H15C C15B H15D 108.0
C15A C16A C17A 110.4(3)
C15A C16A H16A 109.6
C17A C16A H16A 109.6
C15A C16A H16B 109.6
C17A C16A H16B 109.6
H16A C16A H16B 108.1
C17B C16B C15B 110.5(2)
C17B C16B H16C 109.5
C15B C16B H16C 109.5
C17B C16B H16D 109.5
C15B C16B H16D 109.5
H16C C16B H16D 108.1
C18A C17A C16A 110.9(2)
C18A C17A H17A 109.5
C16A C17A H17A 109.5
C18A C17A H17B 109.5
C16A C17A H17B 109.5
H17A C17A H17B 108.1
C16B C17B C18B 111.4(2)
C16B C17B H17C 109.3
C18B C17B H17C 109.3
C16B C17B H17D 109.3
C18B C17B H17D 109.3
H17C C17B H17D 108.0
C17A C18A C13A 111.3(2)
C17A C18A H18A 109.4
C13A C18A H18A 109.4
C17A C18A H18B 109.4
C13A C18A H18B 109.4
H18A C18A H18B 108.0
C17B C18B C13B 111.6(2)
C17B C18B H18C 109.3
C13B C18B H18C 109.3
C17B C18B H18D 109.3
C13B C18B H18D 109.3
H18C C18B H18D 108.0
P1A B1A H9 109.4
P1A B1A H10 109.4
H9 B1A H10 109.5
P1A B1A H11 109.5
H9 B1A H11 109.5
H10 B1A H11 109.5
P1B B1B H12 109.6
P1B B1B H13 109.3
H12 B1B H13 109.5
P1B B1B H14 109.5
H12 B1B H14 109.5
H13 B1B H14 109.5
C1A P1A C13A 105.46(12)
C1A P1A C7A 106.99(13)
C13A P1A C7A 108.88(12)
C1A P1A B1A 111.03(14)
C13A P1A B1A 113.12(15)
C7A P1A B1A 111.04(14)
C1B P1B C7B 106.77(13)
C1B P1B C13B 103.91(12)
C7B P1B C13B 109.99(12)
C1B P1B B1B 110.61(15)
C7B P1B B1B 112.49(13)
C13B P1B B1B 112.58(14)

loop_
_geom_bond_atom_site_label_1
_geom_bond_atom_site_label_2
_geom_bond_distance
C1A C2A 1.397(4)
C1A C6A 1.407(4)
C1A P1A 1.833(3)
C1B C2B 1.398(4)
C1B C6B 1.400(4)
C1B P1B 1.840(3)
C2A C3A 1.386(4)
C2A Br1A 1.910(3)
C2B C3B 1.372(4)
C2B Br1B 1.912(3)
C3A C4A 1.380(4)
C3A H3A 0.9500
C3B C4B 1.392(4)
C3B H3B 0.9500
C4A C5A 1.376(5)
C4A H4A 0.9500
C4B C5B 1.371(4)
C4B H4B 0.9500
C5A C6A 1.384(4)
C5A H5A 0.9500
C5B C6B 1.379(4)
C5B H5B 0.9500
C6A H6A 0.9500
C6B H6B 0.9500
C7A C12A 1.543(4)
C7A C8A 1.547(4)
C7A P1A 1.837(3)
C7A H7A 1.0000
C7B C12B 1.532(4)
C7B C8B 1.533(4)
C7B P1B 1.841(3)
C7B H7B 1.0000
C8A C9A 1.516(4)
C8A H1 0.9900
C8A H2 0.9900
C8B C9B 1.528(4)
C8B H3 0.9900
C8B H4 0.9900
C9A C10A 1.518(4)
C9A H5 0.9900
C9A H6 0.9900
C9B C10B 1.513(4)
C9B H7 0.9900
C9B H8 0.9900
C10A C11A 1.522(4)
C10A H10A 0.9900
C10A H10B 0.9900
C10B C11B 1.518(5)
C10B H10C 0.9900
C10B H10D 0.9900
C11A C12A 1.532(4)
C11A H11A 0.9900
C11A H11B 0.9900
C11B C12B 1.530(4)
C11B H11C 0.9900
C11B H11D 0.9900
C12A H12A 0.9900
C12A H12B 0.9900
C12B H12C 0.9900
C12B H12D 0.9900
C13A C18A 1.531(4)
C13A C14A 1.528(4)
C13A P1A 1.838(3)
C13A H13A 1.0000
C13B C14B 1.529(4)
C13B C18B 1.540(4)
C13B P1B 1.843(3)
C13B H13B 1.0000
C14A C15A 1.527(4)
C14A H14A 0.9900
C14A H14B 0.9900
C14B C15B 1.526(4)
C14B H14C 0.9900
C14B H14D 0.9900
C15A C16A 1.523(4)
C15A H15A 0.9900
C15A H15B 0.9900
C15B C16B 1.524(4)
C15B H15C 0.9900
C15B H15D 0.9900
C16A C17A 1.525(4)
C16A H16A 0.9900
C16A H16B 0.9900
C16B C17B 1.513(4)
C16B H16C 0.9900
C16B H16D 0.9900
C17A C18A 1.521(4)
C17A H17A 0.9900
C17A H17B 0.9900
C17B C18B 1.528(4)
C17B H17C 0.9900
C17B H17D 0.9900
C18A H18A 0.9900
C18A H18B 0.9900
C18B H18C 0.9900
C18B H18D 0.9900
B1A P1A 1.928(3)
B1A H9 0.9801
B1A H10 0.9800
B1A H11 0.9801
B1B P1B 1.922(3)
B1B H12 0.9800
B1B H13 0.9800
B1B H14 0.9799
